data_1561654
loop_
_publ_author_name
'Baranets, Sviatoslav'
'Darone, Gregory M.'
'Bobev, Svilen'

_publ_section_title
;
 Synthesis and structure of Sr14Zn1+As11 and Eu14Zn1+As11 (x &#x2264;
 0.5). New members of the family of pnictides isotypic with Ca14AlSb11,
 exhibiting a new type of structural disorder
;
_journal_name_full 'Journal of Solid State Chemistry'
_journal_page_first 120990
_journal_paper_doi 10.1016/j.jssc.2019.120990
_journal_volume 280
_journal_year 2019
_chemical_formula_sum 'As11 La0.7 Sr13.3 Zn'
_chemical_formula_weight 2152.14
_space_group_crystal_system tetragonal
_space_group_IT_number 142
_space_group_name_Hall '-I 4bd 2c'
_space_group_name_H-M_alt 'I 41/a c d :2'
_atom_sites_solution_hydrogens .
_atom_sites_solution_primary dual
_audit_contact_author_name
;
;
_audit_creation_date 2019-08-13
_audit_creation_method
;
Olex2 1.2
(compiled 2018.05.29 svn.r3508 for OlexSys, GUI svn.r5506)
;
_cell_angle_alpha 90
_cell_angle_beta 90
_cell_angle_gamma 90
_cell_formula_units_Z 8
_cell_length_a 16.5000(18)
_cell_length_b 16.5000(18)
_cell_length_c 22.039(3)
_cell_measurement_reflns_used 870
_cell_measurement_temperature 200(2)
_cell_measurement_theta_max 22.77
_cell_measurement_theta_min 4.94
_cell_volume 6000.1(12)
_computing_cell_refinement 'SAINT V8.38A (?, 2016)'
_computing_data_reduction 'SAINT V8.38A (?, 2016)'
_computing_molecular_graphics 'Olex2 (Dolomanov et al., 2009)'
_computing_publication_material 'Olex2 (Dolomanov et al., 2009)'
_computing_structure_refinement 'ShelXL (Sheldrick, 2015)'
_computing_structure_solution 'ShelXT (Sheldrick, 2015)'
_diffrn_ambient_temperature 200.0
_diffrn_measured_fraction_theta_full 1.000
_diffrn_measured_fraction_theta_max 1.000
_diffrn_measurement_device_type 'Bruker APEX-II CCD'
_diffrn_measurement_method '\f and \w scans'
_diffrn_radiation_type MoK\a
_diffrn_radiation_wavelength 0.71073
_diffrn_reflns_av_R_equivalents 0.1498
_diffrn_reflns_av_unetI/netI 0.0801
_diffrn_reflns_Laue_measured_fraction_full 1.000
_diffrn_reflns_Laue_measured_fraction_max 1.000
_diffrn_reflns_limit_h_max 19
_diffrn_reflns_limit_h_min -22
_diffrn_reflns_limit_k_max 22
_diffrn_reflns_limit_k_min -14
_diffrn_reflns_limit_l_max 30
_diffrn_reflns_limit_l_min -30
_diffrn_reflns_number 24947
_diffrn_reflns_point_group_measured_fraction_full 1.000
_diffrn_reflns_point_group_measured_fraction_max 1.000
_diffrn_reflns_theta_full 25.242
_diffrn_reflns_theta_max 29.642
_diffrn_reflns_theta_min 2.469
_diffrn_standards_number 0
_exptl_absorpt_coefficient_mu 37.214
_exptl_absorpt_correction_T_max 0.0983
_exptl_absorpt_correction_T_min 0.0386
_exptl_absorpt_correction_type multi-scan
_exptl_absorpt_process_details
'SADABS-2016/2 (Bruker,2016/2) was used for absorption correction. wR2(int) was 0.1473 before and 0.0652 after correction. The Ratio of minimum to maximum transmission is 0.3927. The \l/2 correction factor is Not present.'
_exptl_crystal_colour grey
_exptl_crystal_density_diffrn 4.765
_exptl_crystal_description irregular
_exptl_crystal_F_000 7507
_exptl_crystal_size_max 0.083
_exptl_crystal_size_mid 0.079
_exptl_crystal_size_min 0.074
_refine_diff_density_max 1.390
_refine_diff_density_min -1.543
_refine_diff_density_rms 0.357
_refine_ls_extinction_coef 0.000033(8)
_refine_ls_extinction_expression Fc^*^=kFc[1+0.001xFc^2^\l^3^/sin(2\q)]^-1/4^
_refine_ls_extinction_method 'SHELXL-2018/3 (Sheldrick 2018)'
_refine_ls_goodness_of_fit_ref 1.032
_refine_ls_hydrogen_treatment undef
_refine_ls_matrix_type full
_refine_ls_number_parameters 67
_refine_ls_number_reflns 2135
_refine_ls_number_restraints 0
_refine_ls_restrained_S_all 1.032
_refine_ls_R_factor_all 0.0840
_refine_ls_R_factor_gt 0.0490
_refine_ls_shift/su_max 0.000
_refine_ls_shift/su_mean 0.000
_refine_ls_structure_factor_coef Fsqd
_refine_ls_weighting_details 'w=1/[\s^2^(Fo^2^)+(0.0266P)^2^+135.8006P] where P=(Fo^2^+2Fc^2^)/3'
_refine_ls_weighting_scheme calc
_refine_ls_wR_factor_gt 0.0962
_refine_ls_wR_factor_ref 0.1098
_reflns_Friedel_coverage 0.000
_reflns_Friedel_fraction_full .
_reflns_Friedel_fraction_max .
_reflns_number_gt 1469
_reflns_number_total 2135
_reflns_threshold_expression 'I > 2\s(I)'
_cod_data_source_file JSSC-2019-120990.cif
_cod_data_source_block mo_svib1451_0m
_cod_original_cell_volume 6000.2(15)
_cod_original_sg_symbol_H-M 'I 41/a c d'
_cod_original_formula_sum 'As11 La0.70 Sr13.30 Zn'
_cod_database_code 1561654
_shelx_shelxl_version_number 2018/3
_shelx_space_group_comment
;
The symmetry employed for this shelxl refinement is uniquely defined
by the following loop, which should always be used as a source of
symmetry information in preference to the above space-group names.
They are only intended as comments.
;
_shelx_estimated_absorpt_t_max 0.169
_shelx_estimated_absorpt_t_min 0.148
_olex2_refinement_description
;
1. Shared sites
{Sr1, La1}
{Sr2, La2}
{Sr4, La4}
2. Uiso/Uaniso restraints and constraints
Uanis(Sr1) = Uanis(La1)
Uanis(Sr2) = Uanis(La2)
Uanis(Sr4) = Uanis(La4)
3. Others
 Sof(La1)=1-FVAR(1)
 Sof(Sr1)=FVAR(1)
 Sof(La2)=1-FVAR(2)
 Sof(Sr2)=FVAR(2)
 Sof(La4)=1-FVAR(3)
 Sof(Sr4)=FVAR(3)
 Fixed Sof: As4(0.25)
;

loop_
_space_group_symop_operation_xyz
'x, y, z'
'-x+1/2, -y, z+1/2'
'-y+1/4, x+3/4, z+1/4'
'y+1/4, -x+1/4, z+3/4'
'-x+1/2, y, -z'
'x, -y, -z+1/2'
'y+1/4, x+3/4, -z+3/4'
'-y+1/4, -x+1/4, -z+1/4'
'x+1/2, y+1/2, z+1/2'
'-x+1, -y+1/2, z+1'
'-y+3/4, x+5/4, z+3/4'
'y+3/4, -x+3/4, z+5/4'
'-x+1, y+1/2, -z+1/2'
'x+1/2, -y+1/2, -z+1'
'y+3/4, x+5/4, -z+5/4'
'-y+3/4, -x+3/4, -z+3/4'
'-x, -y, -z'
'x-1/2, y, -z-1/2'
'y-1/4, -x-3/4, -z-1/4'
'-y-1/4, x-1/4, -z-3/4'
'x-1/2, -y, z'
'-x, y, z-1/2'
'-y-1/4, -x-3/4, z-3/4'
'y-1/4, x-1/4, z-1/4'
'-x+1/2, -y+1/2, -z+1/2'
'x, y+1/2, -z'
'y+1/4, -x-1/4, -z+1/4'
'-y+1/4, x+1/4, -z-1/4'
'x, -y+1/2, z+1/2'
'-x+1/2, y+1/2, z'
'-y+1/4, -x-1/4, z-1/4'
'y+1/4, x+1/4, z+1/4'

loop_
_atom_site_label
_atom_site_type_symbol
_atom_site_fract_x
_atom_site_fract_y
_atom_site_fract_z
_atom_site_U_iso_or_equiv
_atom_site_adp_type
_atom_site_occupancy
_atom_site_site_symmetry_order
_atom_site_calc_flag
_atom_site_refinement_flags_posn
_atom_site_refinement_flags_adp
_atom_site_refinement_flags_occupancy
_atom_site_disorder_assembly
_atom_site_disorder_group
Sr1 Sr 0.04372(6) 0.07195(6) 0.17177(4) 0.0197(3) Uani 0.912(8) 1 d . . . . .
La1 La 0.04372(6) 0.07195(6) 0.17177(4) 0.0197(3) Uani 0.088(8) 1 d . . . . .
Sr2 Sr 0.02312(6) 0.37565(6) 0.00281(4) 0.0197(3) Uani 0.934(8) 1 d . . . . .
La2 La 0.02312(6) 0.37565(6) 0.00281(4) 0.0197(3) Uani 0.066(8) 1 d . . . . .
Sr3 Sr 0.35225(8) 0.000000 0.250000 0.0184(3) Uani 1 2 d S T P . .
Sr4 Sr 0.34662(7) 0.07234(6) 0.09462(4) 0.0230(3) Uani 0.979(8) 1 d . . . . .
La4 La 0.34662(7) 0.07234(6) 0.09462(4) 0.0230(3) Uani 0.021(8) 1 d . . . . .
Zn1 Zn 0.000000 0.250000 0.375000 0.0203(5) Uani 1 4 d S T P . .
As1 As 0.13303(7) 0.38303(7) 0.125000 0.0197(3) Uani 1 2 d S T P . .
As2 As 0.36437(6) 0.25355(6) 0.06003(4) 0.0178(3) Uani 1 1 d . . . . .
As3 As 0.12930(7) 0.02562(6) 0.04655(4) 0.0206(3) Uani 1 1 d . . . . .
As4 As 0.01522(11) 0.26522(11) 0.125000 0.0188(8) Uani 0.5 2 d S T P . .

loop_
_atom_site_aniso_label
_atom_site_aniso_U_11
_atom_site_aniso_U_22
_atom_site_aniso_U_33
_atom_site_aniso_U_23
_atom_site_aniso_U_13
_atom_site_aniso_U_12
Sr1 0.0196(5) 0.0204(6) 0.0190(4) -0.0023(3) 0.0017(3) -0.0026(4)
La1 0.0196(5) 0.0204(6) 0.0190(4) -0.0023(3) 0.0017(3) -0.0026(4)
Sr2 0.0168(5) 0.0195(6) 0.0227(5) -0.0026(4) 0.0012(3) 0.0023(4)
La2 0.0168(5) 0.0195(6) 0.0227(5) -0.0026(4) 0.0012(3) 0.0023(4)
Sr3 0.0204(7) 0.0161(7) 0.0187(6) 0.0020(5) 0.000 0.000
Sr4 0.0328(7) 0.0177(6) 0.0184(5) 0.0019(4) 0.0053(4) 0.0028(4)
La4 0.0328(7) 0.0177(6) 0.0184(5) 0.0019(4) 0.0053(4) 0.0028(4)
Zn1 0.0218(8) 0.0218(8) 0.0172(10) 0.000 0.000 0.000
As1 0.0201(5) 0.0201(5) 0.0190(6) -0.0006(4) 0.0006(4) 0.0036(6)
As2 0.0169(5) 0.0165(5) 0.0201(4) 0.0015(4) -0.0013(4) -0.0016(4)
As3 0.0261(6) 0.0174(6) 0.0183(4) -0.0002(4) 0.0019(4) 0.0034(4)
As4 0.0180(12) 0.0180(12) 0.0203(11) -0.0020(9) 0.0020(9) 0.0054(14)

loop_
_atom_type_symbol
_atom_type_description
_atom_type_scat_dispersion_real
_atom_type_scat_dispersion_imag
_atom_type_scat_source
As As 0.0499 2.0058 'International Tables Vol C Tables 4.2.6.8 and 6.1.1.4'
La La -0.2871 2.4523 'International Tables Vol C Tables 4.2.6.8 and 6.1.1.4'
Sr Sr -1.5307 3.2498 'International Tables Vol C Tables 4.2.6.8 and 6.1.1.4'
Zn Zn 0.2839 1.4301 'International Tables Vol C Tables 4.2.6.8 and 6.1.1.4'

loop_
_geom_angle_atom_site_label_1
_geom_angle_atom_site_label_2
_geom_angle_atom_site_label_3
_geom_angle
_geom_angle_site_symmetry_1
_geom_angle_site_symmetry_3
Sr1 Sr1 Sr2 62.14(3) 8 15_444
Sr1 Sr1 Sr2 61.38(2) 8 10_454
Sr1 Sr1 Sr3 158.054(19) 8 18_556
Sr2 Sr1 Sr2 107.82(3) 15_444 10_454
Sr3 Sr1 Sr2 110.92(2) 18_556 15_444
Sr3 Sr1 Sr2 105.24(3) 18_556 10_454
Sr4 Sr1 Sr1 92.24(2) 8 8
Sr4 Sr1 Sr2 104.25(3) 8 10_454
Sr4 Sr1 Sr2 119.03(3) 8 15_444
Sr4 Sr1 Sr3 108.54(3) 8 18_556
As1 Sr1 Sr1 103.04(3) 10_454 8
As1 Sr1 Sr2 104.70(4) 10_454 15_444
As1 Sr1 Sr2 52.55(2) 10_454 10_454
As1 Sr1 Sr3 57.07(3) 10_454 18_556
As1 Sr1 Sr4 135.77(4) 10_454 8
As1 Sr1 As2 91.94(3) 10_454 3_545
As1 Sr1 As2 92.38(4) 10_454 8
As1 Sr1 As3 100.44(3) 10_454 .
As1 Sr1 As4 63.51(5) 10_454 .
As2 Sr1 Sr1 122.29(4) 3_545 8
As2 Sr1 Sr1 141.37(3) 8 8
As2 Sr1 Sr2 140.42(4) 3_545 10_454
As2 Sr1 Sr2 105.00(3) 8 10_454
As2 Sr1 Sr2 146.99(3) 8 15_444
As2 Sr1 Sr2 60.16(3) 3_545 15_444
As2 Sr1 Sr3 55.83(2) 8 18_556
As2 Sr1 Sr3 55.67(2) 3_545 18_556
As2 Sr1 Sr4 114.49(3) 3_545 8
As2 Sr1 Sr4 54.17(3) 8 8
As2 Sr1 As2 91.79(3) 8 3_545
As2 Sr1 As4 92.85(3) 3_545 .
As2 Sr1 As4 155.57(5) 8 .
As3 Sr1 Sr1 53.50(3) . 8
As3 Sr1 Sr1 54.18(3) 8 8
As3 Sr1 Sr2 114.34(3) 8 10_454
As3 Sr1 Sr2 51.06(3) 8 15_444
As3 Sr1 Sr2 114.43(3) . 15_444
As3 Sr1 Sr2 50.63(3) . 10_454
As3 Sr1 Sr3 139.84(3) 8 18_556
As3 Sr1 Sr3 133.38(3) . 18_556
As3 Sr1 Sr4 68.74(3) 8 8
As3 Sr1 Sr4 56.80(3) . 8
As3 Sr1 As1 151.10(5) 8 10_454
As3 Sr1 As2 87.94(3) 8 3_545
As3 Sr1 As2 89.20(3) . 8
As3 Sr1 As2 116.51(4) 8 8
As3 Sr1 As2 167.53(4) . 3_545
As3 Sr1 As3 80.50(4) 8 .
As3 Sr1 As4 91.36(3) . .
As3 Sr1 As4 87.62(5) 8 .
As4 Sr1 Sr1 58.68(4) 10_454 8
As4 Sr1 Sr1 50.06(3) . 8
As4 Sr1 Sr2 53.23(3) 10_454 10_454
As4 Sr1 Sr2 58.11(3) . 10_454
As4 Sr1 Sr2 60.61(4) 10_454 15_444
As4 Sr1 Sr2 51.98(3) . 15_444
As4 Sr1 Sr3 108.54(4) . 18_556
As4 Sr1 Sr3 99.47(5) 10_454 18_556
As4 Sr1 Sr4 148.52(4) 10_454 8
As4 Sr1 Sr4 142.11(4) . 8
As4 Sr1 As1 52.41(5) 10_454 10_454
As4 Sr1 As2 92.94(3) 10_454 3_545
As4 Sr1 As2 144.59(6) 10_454 8
As4 Sr1 As3 98.72(6) 10_454 8
As4 Sr1 As3 93.44(3) 10_454 .
As4 Sr1 As4 11.10(8) 10_454 .
Sr1 Sr2 Sr1 56.47(3) 15_444 10_454
Sr3 Sr2 Sr1 105.67(3) 27_565 10_454
Sr3 Sr2 Sr1 151.19(3) 27_565 15_444
Sr4 Sr2 Sr1 70.36(3) 14_454 15_444
Sr4 Sr2 Sr1 105.85(3) 14_454 10_454
Sr4 Sr2 Sr3 138.37(3) 14_454 27_565
Zn1 Sr2 Sr1 147.92(3) 29_554 10_454
Zn1 Sr2 Sr1 92.53(2) 29_554 15_444
Zn1 Sr2 Sr3 98.73(2) 29_554 27_565
Zn1 Sr2 Sr4 65.72(2) 29_554 14_454
Zn1 Sr2 As2 43.472(19) 29_554 14_454
Zn1 Sr2 As4 101.46(4) 29_554 10_454
As1 Sr2 Sr1 51.01(2) . 10_454
As1 Sr2 Sr1 97.65(3) . 15_444
As1 Sr2 Sr3 56.94(2) . 27_565
As1 Sr2 Sr4 155.11(3) . 14_454
As1 Sr2 Zn1 138.27(3) . 29_554
As1 Sr2 As2 137.47(4) . 14_454
As1 Sr2 As4 60.27(5) . 10_454
As1 Sr2 As4 50.01(5) . .
As2 Sr2 Sr1 137.09(4) 5 10_454
As2 Sr2 Sr1 106.44(3) 14_454 10_454
As2 Sr2 Sr1 118.25(4) 5 15_444
As2 Sr2 Sr1 49.98(2) 14_454 15_444
As2 Sr2 Sr3 56.93(3) 5 27_565
As2 Sr2 Sr3 139.86(3) 14_454 27_565
As2 Sr2 Sr4 49.73(3) 14_454 14_454
As2 Sr2 Sr4 111.38(3) 5 14_454
As2 Sr2 Zn1 46.97(2) 5 29_554
As2 Sr2 As1 93.50(3) 5 .
As2 Sr2 As2 83.08(4) 5 14_454
As2 Sr2 As3 91.32(4) 5 26
As2 Sr2 As3 163.95(4) 5 10_454
As2 Sr2 As4 91.73(3) 5 .
As2 Sr2 As4 91.14(3) 5 10_454
As3 Sr2 Sr1 51.64(3) 10_454 10_454
As3 Sr2 Sr1 107.45(3) 26 10_454
As3 Sr2 Sr1 149.53(4) 26 15_444
As3 Sr2 Sr1 51.46(3) 10_454 15_444
As3 Sr2 Sr3 138.59(4) 10_454 27_565
As3 Sr2 Sr3 51.59(3) 26 27_565
As3 Sr2 Sr4 55.37(3) 10_454 14_454
As3 Sr2 Sr4 93.07(3) 26 14_454
As3 Sr2 Zn1 117.62(3) 10_454 29_554
As3 Sr2 Zn1 103.96(3) 26 29_554
As3 Sr2 As1 86.99(4) 26 .
As3 Sr2 As1 99.94(3) 10_454 .
As3 Sr2 As2 81.09(3) 10_454 14_454
As3 Sr2 As2 135.30(4) 26 14_454
As3 Sr2 As3 98.07(4) 10_454 26
As3 Sr2 As4 90.25(3) 10_454 .
As3 Sr2 As4 137.00(5) 26 .
As3 Sr2 As4 147.26(5) 26 10_454
As3 Sr2 As4 87.98(3) 10_454 10_454
As4 Sr2 Sr1 48.40(2) . 10_454
As4 Sr2 Sr1 52.68(3) 10_454 10_454
As4 Sr2 Sr1 47.09(3) 10_454 15_444
As4 Sr2 Sr1 55.01(4) . 15_444
As4 Sr2 Sr3 96.19(4) . 27_565
As4 Sr2 Sr3 104.41(4) 10_454 27_565
As4 Sr2 Sr4 116.21(4) 10_454 14_454
As4 Sr2 Sr4 125.15(5) . 14_454
As4 Sr2 Zn1 109.17(4) . 29_554
As4 Sr2 As2 77.38(4) 10_454 14_454
As4 Sr2 As2 87.61(5) . 14_454
As4 Sr2 As4 10.26(8) . 10_454
Sr2 Sr3 Sr1 66.42(2) 23_666 18_656
Sr2 Sr3 Sr1 103.79(3) 20_656 18_656
Sr2 Sr3 Sr2 168.87(5) 23_666 20_656
Sr4 Sr3 Sr1 72.24(3) 6 18_656
Sr4 Sr3 Sr1 110.35(3) . 18_656
Sr4 Sr3 Sr2 108.32(2) . 20_656
Sr4 Sr3 Sr2 71.97(2) 6 20_656
Sr4 Sr3 Sr2 108.33(2) 6 23_666
Sr4 Sr3 Sr2 71.97(2) . 23_666
Sr4 Sr3 Sr4 177.06(6) . 6
As1 Sr3 Sr1 119.40(4) 20_656 18_656
As1 Sr3 Sr1 52.34(3) 25 18_656
As1 Sr3 Sr2 125.17(2) 25 20_656
As1 Sr3 Sr2 125.17(2) 20_656 23_666
As1 Sr3 Sr2 53.85(2) 20_656 20_656
As1 Sr3 Sr2 53.85(2) 25 23_666
As1 Sr3 Sr4 54.48(2) 25 6
As1 Sr3 Sr4 125.78(2) 20_656 6
As1 Sr3 Sr4 54.48(2) 20_656 .
As1 Sr3 Sr4 125.78(2) 25 .
As1 Sr3 As1 171.74(6) 25 20_656
As2 Sr3 Sr1 53.45(3) 20_656 18_656
As2 Sr3 Sr1 52.99(3) 23_666 18_656
As2 Sr3 Sr2 50.95(2) 23_666 20_656
As2 Sr3 Sr2 50.95(2) 20_656 23_666
As2 Sr3 Sr2 119.39(4) 20_656 20_656
As2 Sr3 Sr2 119.39(4) 23_666 23_666
As2 Sr3 Sr4 125.65(4) 23_666 .
As2 Sr3 Sr4 125.65(4) 20_656 6
As2 Sr3 Sr4 56.90(3) 20_656 .
As2 Sr3 Sr4 56.90(3) 23_666 6
As2 Sr3 As1 87.02(3) 20_656 20_656
As2 Sr3 As1 87.02(3) 23_666 25
As2 Sr3 As1 87.05(3) 20_656 25
As2 Sr3 As1 87.05(3) 23_666 20_656
As2 Sr3 As2 88.17(5) 20_656 23_666
As3 Sr3 Sr1 121.36(3) 8 18_656
As3 Sr3 Sr1 128.50(2) 3_545 18_656
As3 Sr3 Sr2 55.10(3) 3_545 20_656
As3 Sr3 Sr2 55.10(3) 8 23_666
As3 Sr3 Sr2 134.83(4) 3_545 23_666
As3 Sr3 Sr2 134.83(4) 8 20_656
As3 Sr3 Sr4 120.67(4) 8 6
As3 Sr3 Sr4 56.96(3) 8 .
As3 Sr3 Sr4 120.67(4) 3_545 .
As3 Sr3 Sr4 56.96(3) 3_545 6
As3 Sr3 As1 87.21(2) 3_545 20_656
As3 Sr3 As1 87.21(2) 8 25
As3 Sr3 As1 98.48(4) 3_545 25
As3 Sr3 As1 98.48(4) 8 20_656
As3 Sr3 As2 173.87(3) 3_545 20_656
As3 Sr3 As2 173.87(3) 8 23_666
As3 Sr3 As2 89.46(3) 8 20_656
As3 Sr3 As2 89.46(3) 3_545 23_666
As3 Sr3 As3 93.43(6) 3_545 8
Sr1 Sr4 Sr2 114.13(3) 8 14_554
Sr1 Sr4 Sr3 108.61(3) 8 .
Sr1 Sr4 Sr3 94.86(3) 8 4_554
Sr1 Sr4 Sr4 85.72(2) 8 8
Sr1 Sr4 Zn1 93.28(3) 8 25
Sr1 Sr4 As3 50.60(3) 8 .
Sr2 Sr4 Sr3 100.49(3) 14_554 4_554
Sr2 Sr4 Sr4 149.84(3) 14_554 8
Sr2 Sr4 Zn1 54.69(2) 14_554 25
Sr2 Sr4 As3 128.46(3) 14_554 .
Sr3 Sr4 Sr2 126.94(4) . 14_554
Sr3 Sr4 Sr3 105.80(3) . 4_554
Sr3 Sr4 Sr4 53.37(2) 4_554 8
Sr3 Sr4 Sr4 59.55(3) . 8
Sr3 Sr4 Zn1 93.90(3) . 25
Sr3 Sr4 Zn1 154.94(3) 4_554 25
Sr3 Sr4 As3 102.68(4) . .
Zn1 Sr4 Sr4 151.13(4) 25 8
As1 Sr4 Sr1 134.78(4) 20_656 8
As1 Sr4 Sr2 105.24(4) 20_656 14_554
As1 Sr4 Sr3 58.707(16) 20_656 .
As1 Sr4 Sr3 55.63(2) 20_656 4_554
As1 Sr4 Sr4 49.60(3) 20_656 8
As1 Sr4 Zn1 128.50(3) 20_656 25
As1 Sr4 As2 89.62(3) 20_656 20_656
As1 Sr4 As3 98.66(4) 20_656 8
As1 Sr4 As3 87.47(3) 20_656 5
As1 Sr4 As3 87.69(3) 20_656 .
As2 Sr4 Sr1 56.75(3) . 8
As2 Sr4 Sr1 121.00(4) 20_656 8
As2 Sr4 Sr2 63.98(3) . 14_554
As2 Sr4 Sr2 74.57(3) 20_656 14_554
As2 Sr4 Sr3 128.32(4) . 4_554
As2 Sr4 Sr3 142.95(4) 20_656 4_554
As2 Sr4 Sr3 123.17(3) . .
As2 Sr4 Sr3 56.76(3) 20_656 .
As2 Sr4 Sr4 115.79(4) 20_656 8
As2 Sr4 Sr4 142.02(3) . 8
As2 Sr4 Zn1 42.40(2) . 25
As2 Sr4 Zn1 41.96(2) 20_656 25
As2 Sr4 As1 168.37(5) . 20_656
As2 Sr4 As2 83.33(4) . 20_656
As2 Sr4 As3 156.60(4) 20_656 .
As2 Sr4 As3 102.43(4) . .
As2 Sr4 As3 90.19(4) . 8
As2 Sr4 As3 88.95(3) . 5
As3 Sr4 Sr1 98.40(3) 5 8
As3 Sr4 Sr1 55.70(3) 8 8
As3 Sr4 Sr2 149.29(4) 8 14_554
As3 Sr4 Sr2 53.31(3) 5 14_554
As3 Sr4 Sr3 145.85(4) 5 .
As3 Sr4 Sr3 50.10(2) 5 4_554
As3 Sr4 Sr3 108.91(3) 8 4_554
As3 Sr4 Sr3 52.92(3) 8 .
As3 Sr4 Sr3 47.00(2) . 4_554
As3 Sr4 Sr4 47.56(2) . 8
As3 Sr4 Sr4 103.44(4) 5 8
As3 Sr4 Sr4 60.60(3) 8 8
As3 Sr4 Zn1 95.23(3) 8 25
As3 Sr4 Zn1 105.24(3) 5 25
As3 Sr4 Zn1 143.39(3) . 25
As3 Sr4 As2 86.76(3) 8 20_656
As3 Sr4 As2 124.63(4) 5 20_656
As3 Sr4 As3 78.47(4) 5 .
As3 Sr4 As3 70.72(4) 8 .
As3 Sr4 As3 148.22(5) 5 8
Sr2 Zn1 Sr2 129.87(2) 8 29
Sr2 Zn1 Sr2 129.87(2) 22_556 15_444
Sr2 Zn1 Sr2 73.62(3) 22_556 29
Sr2 Zn1 Sr2 129.87(2) 8 22_556
Sr2 Zn1 Sr2 129.87(2) 29 15_444
Sr2 Zn1 Sr2 73.62(3) 8 15_444
Sr2 Zn1 Sr4 71.10(2) 15_444 25
Sr2 Zn1 Sr4 126.64(2) 15_444 18_556
Sr2 Zn1 Sr4 59.60(2) 29 18_556
Sr2 Zn1 Sr4 71.10(2) 8 18_556
Sr2 Zn1 Sr4 59.60(2) 15_444 3_545
Sr2 Zn1 Sr4 103.49(2) 22_556 18_556
Sr2 Zn1 Sr4 126.64(2) 29 12_454
Sr2 Zn1 Sr4 126.64(2) 8 25
Sr2 Zn1 Sr4 103.49(2) 8 3_545
Sr2 Zn1 Sr4 71.10(2) 22_556 12_454
Sr2 Zn1 Sr4 71.10(2) 29 3_545
Sr2 Zn1 Sr4 59.60(2) 22_556 25
Sr2 Zn1 Sr4 59.60(2) 8 12_454
Sr2 Zn1 Sr4 103.49(2) 15_444 12_454
Sr2 Zn1 Sr4 103.49(2) 29 25
Sr2 Zn1 Sr4 126.64(2) 22_556 3_545
Sr4 Zn1 Sr4 160.38(3) 12_454 3_545
Sr4 Zn1 Sr4 91.664(4) 18_556 12_454
Sr4 Zn1 Sr4 91.664(4) 25 12_454
Sr4 Zn1 Sr4 91.664(4) 18_556 3_545
Sr4 Zn1 Sr4 91.664(4) 25 3_545
Sr4 Zn1 Sr4 160.38(3) 25 18_556
As2 Zn1 Sr2 57.61(3) 3_545 8
As2 Zn1 Sr2 57.61(3) 25 29
As2 Zn1 Sr2 86.42(3) 25 15_444
As2 Zn1 Sr2 57.61(3) 12_454 15_444
As2 Zn1 Sr2 157.71(3) 3_545 22_556
As2 Zn1 Sr2 86.42(3) 3_545 29
As2 Zn1 Sr2 157.71(3) 25 8
As2 Zn1 Sr2 70.90(3) 25 22_556
As2 Zn1 Sr2 70.90(3) 3_545 15_444
As2 Zn1 Sr2 157.71(3) 18_556 15_444
As2 Zn1 Sr2 86.42(3) 18_556 8
As2 Zn1 Sr2 70.90(3) 12_454 8
As2 Zn1 Sr2 157.71(3) 12_454 29
As2 Zn1 Sr2 70.90(3) 18_556 29
As2 Zn1 Sr2 57.61(3) 18_556 22_556
As2 Zn1 Sr2 86.42(3) 12_454 22_556
As2 Zn1 Sr4 115.73(3) 3_545 12_454
As2 Zn1 Sr4 56.60(3) 25 3_545
As2 Zn1 Sr4 115.73(3) 25 18_556
As2 Zn1 Sr4 51.85(3) 3_545 3_545
As2 Zn1 Sr4 56.60(3) 3_545 18_556
As2 Zn1 Sr4 51.85(3) 18_556 18_556
As2 Zn1 Sr4 51.85(3) 25 25
As2 Zn1 Sr4 137.23(3) 25 12_454
As2 Zn1 Sr4 137.23(3) 3_545 25
As2 Zn1 Sr4 115.73(3) 12_454 3_545
As2 Zn1 Sr4 56.60(3) 12_454 25
As2 Zn1 Sr4 51.85(3) 12_454 12_454
As2 Zn1 Sr4 137.23(3) 12_454 18_556
As2 Zn1 Sr4 115.73(3) 18_556 25
As2 Zn1 Sr4 56.60(3) 18_556 12_454
As2 Zn1 Sr4 137.23(3) 18_556 3_545
As2 Zn1 As2 106.88(2) 25 12_454
As2 Zn1 As2 114.79(4) 3_545 12_454
As2 Zn1 As2 106.88(2) 3_545 18_556
As2 Zn1 As2 106.88(2) 12_454 18_556
As2 Zn1 As2 106.88(2) 3_545 25
As2 Zn1 As2 114.79(4) 25 18_556
Sr1 As1 Sr1 122.22(6) 8 10_454
Sr1 As1 Sr2 80.06(3) 8 .
Sr1 As1 Sr2 76.44(3) 8 15_444
Sr1 As1 Sr2 76.44(3) 10_454 .
Sr1 As1 Sr2 80.06(3) 10_454 15_444
Sr1 As1 Sr3 70.59(3) 10_454 25
Sr1 As1 Sr3 140.583(19) 10_454 27_565
Sr1 As1 Sr3 140.583(19) 8 25
Sr1 As1 Sr3 70.59(3) 8 27_565
Sr1 As1 Sr4 143.09(3) 10_454 27_565
Sr1 As1 Sr4 86.35(3) 10_454 30
Sr1 As1 Sr4 143.09(3) 8 30
Sr1 As1 Sr4 86.35(3) 8 27_565
Sr2 As1 Sr2 130.18(6) . 15_444
Sr2 As1 Sr3 69.209(18) . 27_565
Sr2 As1 Sr3 137.63(2) 15_444 27_565
Sr2 As1 Sr3 137.63(2) . 25
Sr2 As1 Sr3 69.209(18) 15_444 25
Sr3 As1 Sr3 125.80(6) 25 27_565
Sr4 As1 Sr2 85.53(3) 27_565 15_444
Sr4 As1 Sr2 136.01(3) 30 15_444
Sr4 As1 Sr2 136.01(3) 27_565 .
Sr4 As1 Sr2 85.53(3) 30 .
Sr4 As1 Sr3 72.54(4) 27_565 25
Sr4 As1 Sr3 66.81(3) 27_565 27_565
Sr4 As1 Sr3 66.81(3) 30 25
Sr4 As1 Sr3 72.54(4) 30 27_565
Sr4 As1 Sr4 80.80(5) 27_565 30
As4 As1 Sr1 61.11(3) . 10_454
As4 As1 Sr1 61.11(3) . 8
As4 As1 Sr2 65.09(3) . .
As4 As1 Sr2 65.09(3) . 15_444
As4 As1 Sr3 117.10(3) . 25
As4 As1 Sr3 117.10(3) . 27_565
As4 As1 Sr4 139.60(3) . 27_565
As4 As1 Sr4 139.60(3) . 30
Sr1 As2 Sr1 81.42(3) 8 4_554
Sr1 As2 Sr2 69.86(3) 4_554 14_554
Sr1 As2 Sr2 126.53(4) 8 14_554
Sr1 As2 Sr3 70.88(3) 4_554 27_565
Sr1 As2 Sr3 71.19(3) 8 27_565
Sr1 As2 Sr4 84.34(3) 8 27_565
Sr1 As2 Sr4 137.21(4) 4_554 27_565
Sr2 As2 Sr1 82.16(3) 5 4_554
Sr2 As2 Sr1 142.97(4) 5 8
Sr2 As2 Sr2 77.18(4) 5 14_554
Sr2 As2 Sr3 72.12(3) 5 27_565
Sr2 As2 Sr4 143.25(5) 5 .
Sr2 As2 Sr4 85.59(4) 5 27_565
Sr3 As2 Sr2 132.59(3) 27_565 14_554
Sr3 As2 Sr4 66.34(3) 27_565 27_565
Sr4 As2 Sr1 88.78(4) . 4_554
Sr4 As2 Sr1 69.08(3) . 8
Sr4 As2 Sr2 145.63(4) 27_565 14_554
Sr4 As2 Sr2 66.28(3) . 14_554
Sr4 As2 Sr3 137.50(4) . 27_565
Sr4 As2 Sr4 122.91(3) . 27_565
Zn1 As2 Sr1 133.40(4) 25 4_554
Zn1 As2 Sr1 137.46(4) 25 8
Zn1 As2 Sr2 75.42(3) 25 5
Zn1 As2 Sr2 65.62(3) 25 14_554
Zn1 As2 Sr3 135.30(4) 25 27_565
Zn1 As2 Sr4 85.74(3) 25 .
Zn1 As2 Sr4 81.44(3) 25 27_565
Sr1 As3 Sr1 72.32(4) 8 .
Sr1 As3 Sr2 159.41(5) 8 26_545
Sr1 As3 Sr2 103.61(4) . 26_545
Sr1 As3 Sr4 87.50(4) 8 5
Sr1 As3 Sr4 146.08(4) . 5
Sr1 As3 Sr4 97.31(3) . .
Sr1 As3 Sr4 67.50(3) . 8
Sr1 As3 Sr4 111.17(4) 8 8
Sr1 As3 Sr4 60.66(3) 8 .
Sr2 As3 Sr1 77.48(3) 10_454 8
Sr2 As3 Sr1 77.73(3) 10_454 .
Sr2 As3 Sr2 81.93(4) 10_454 26_545
Sr2 As3 Sr4 138.34(4) 10_454 8
Sr2 As3 Sr4 139.43(4) 26_545 .
Sr2 As3 Sr4 84.58(4) 26_545 8
Sr2 As3 Sr4 71.32(3) 10_454 5
Sr2 As3 Sr4 85.70(3) 26_545 5
Sr2 As3 Sr4 136.96(4) 10_454 .
Sr3 As3 Sr1 123.69(4) 4_554 8
Sr3 As3 Sr1 137.61(4) 4_554 .
Sr3 As3 Sr2 140.33(4) 4_554 10_454
Sr3 As3 Sr2 73.30(3) 4_554 26_545
Sr3 As3 Sr4 76.28(3) 4_554 5
Sr3 As3 Sr4 70.12(3) 4_554 8
Sr3 As3 Sr4 67.86(3) 4_554 .
Sr4 As3 Sr4 146.40(5) 5 8
Sr4 As3 Sr4 95.94(4) 5 .
Sr4 As3 Sr4 71.84(4) 8 .
Sr1 As4 Sr1 110.77(8) . 15_444
Sr1 As4 Sr1 71.26(3) 8 .
Sr1 As4 Sr1 140.77(4) 8 15_444
Sr1 As4 Sr1 132.97(10) 8 10_454
Sr1 As4 Sr1 71.26(3) 10_454 15_444
Sr1 As4 Sr1 140.77(4) 10_454 .
Sr1 As4 Sr2 78.37(4) 8 15_444
Sr1 As4 Sr2 72.30(2) 10_454 8
Sr1 As4 Sr2 72.38(4) 15_444 10_454
Sr1 As4 Sr2 139.98(3) 8 8
Sr1 As4 Sr2 139.98(3) 10_454 10_454
Sr1 As4 Sr2 69.22(4) . 10_454
Sr1 As4 Sr2 78.37(4) 10_454 .
Sr1 As4 Sr2 82.13(4) 10_454 15_444
Sr1 As4 Sr2 69.22(4) 15_444 8
Sr1 As4 Sr2 72.38(4) . 8
Sr1 As4 Sr2 82.13(4) 8 .
Sr1 As4 Sr2 72.30(2) 8 10_454
Sr2 As4 Sr1 73.02(2) . 15_444
Sr2 As4 Sr1 73.01(2) 15_444 .
Sr2 As4 Sr1 140.72(3) . .
Sr2 As4 Sr1 140.72(3) 15_444 15_444
Sr2 As4 Sr2 75.54(3) . 10_454
Sr2 As4 Sr2 129.80(9) 15_444 .
Sr2 As4 Sr2 137.78(4) 15_444 10_454
Sr2 As4 Sr2 137.78(4) . 8
Sr2 As4 Sr2 109.28(7) 10_454 8
Sr2 As4 Sr2 75.54(3) 15_444 8
As1 As4 Sr1 66.48(5) . 8
As1 As4 Sr1 66.48(5) . 10_454
As1 As4 Sr1 124.62(4) . 15_444
As1 As4 Sr1 124.62(4) . .
As1 As4 Sr2 64.90(5) . .
As1 As4 Sr2 125.36(4) . 10_454
As1 As4 Sr2 64.90(5) . 15_444
As1 As4 Sr2 125.36(4) . 8
As4 As4 Sr1 55.39(4) 10_454 15_444
As4 As4 Sr1 55.38(4) 10_454 .
As4 As4 Sr1 113.52(5) 10_454 10_454
As4 As4 Sr1 113.52(5) 10_454 8
As4 As4 Sr2 115.10(4) 10_454 15_444
As4 As4 Sr2 54.64(4) 10_454 8
As4 As4 Sr2 54.64(4) 10_454 10_454
As4 As4 Sr2 115.10(4) 10_454 .
As4 As4 As1 180.0 10_454 .

loop_
_geom_bond_atom_site_label_1
_geom_bond_atom_site_label_2
_geom_bond_distance
_geom_bond_site_symmetry_2
Sr1 Sr1 3.7516(18) 8
Sr1 Sr2 3.9788(13) 10_454
Sr1 Sr2 3.9507(13) 15_444
Sr1 Sr3 3.7898(15) 18_556
Sr1 Sr4 3.5708(15) 8
Sr1 As1 3.1810(13) 10_454
Sr1 As2 3.1970(14) 8
Sr1 As2 3.2222(13) 3_545
Sr1 As3 3.1928(13) .
Sr1 As3 3.1655(15) 8
Sr1 As4 3.0374(15) 10_454
Sr1 As4 3.3842(18) .
Sr2 Sr3 3.7617(10) 27_565
Sr2 Sr4 3.7186(14) 14_454
Sr2 Zn1 3.5182(9) 29_554
Sr2 As1 3.2490(11) .
Sr2 As2 3.0697(14) 5
Sr2 As2 3.6500(14) 14_454
Sr2 As3 3.1477(15) 10_454
Sr2 As3 3.2212(15) 26
Sr2 As4 3.2540(15) .
Sr2 As4 3.6132(18) 10_454
Sr3 Sr4 3.6278(10) 6
Sr3 Sr4 3.6278(10) .
Sr3 As1 3.3725(8) 20_656
Sr3 As1 3.3725(8) 25
Sr3 As2 3.3125(15) 23_666
Sr3 As2 3.3125(15) 20_656
Sr3 As3 3.0775(15) 8
Sr3 As3 3.0775(15) 3_545
Sr4 Sr4 4.164(2) 8
Sr4 Zn1 3.9301(11) 25
Sr4 As1 3.2123(16) 20_656
Sr4 As2 3.3181(15) 20_656
Sr4 As2 3.0993(15) .
Sr4 As3 3.2299(14) 5
Sr4 As3 3.2339(14) 8
Sr4 As3 3.8177(16) .
Zn1 As2 2.6575(10) 18_556
Zn1 As2 2.6575(10) 12_454
Zn1 As2 2.6575(10) 25
Zn1 As2 2.6575(10) 3_545
As1 As4 2.749(3) .
As4 As4 0.711(5) 10_454
